data_4317244
loop_
_publ_author_name
'Brandon Kilduff'
'Dmitry Pogozhev'
'St\'ephane A. Baudron'
'Mir Wais Hosseini'

_publ_contact_author
; Prof Mir Wais Hosseini
  Laboratoire de Chimie de Coordination Organique, 
  UMR CNRS 7140, Universit\'e de Strasbourg,
  CS 90032
  F-67081 Strasbourg Cedex, France 
;
_publ_contact_author_email hosseini@unistra.fr
_publ_contact_author_fax '33 3 68 85 13 23'
_publ_contact_author_phone '33 3 68 85 13 25'
_publ_section_title
;
 Heterometallic Architectures Based on the Combination of Heteroleptic
 Copper and Cobalt Complexes with Silver Salts
;
_journal_name_full 'Inorganic Chemistry'
_journal_page_first 11231
_journal_page_last 11239
_journal_paper_doi 10.1021/ic1019235
_journal_volume 49
_journal_year 2010
_chemical_formula_moiety 'C40 H32 Ag Cu2 N8 O4, C6 H6, B F4 '
_chemical_formula_sum 'C46 H38 Ag B Cu2 F4 N8 O4'
_chemical_formula_weight 1088.63
_chemical_name_systematic
;
 ?
;
_space_group_IT_number 15
_symmetry_cell_setting monoclinic
_symmetry_space_group_name_Hall '-C 2yc'
_symmetry_space_group_name_H-M 'C 1 2/c 1'
_atom_sites_solution_hydrogens geom
_atom_sites_solution_primary direct
_atom_sites_solution_secondary difmap
_audit_creation_method SHELXL-97
_cell_angle_alpha 90.00
_cell_angle_beta 131.0430(10)
_cell_angle_gamma 90.00
_cell_formula_units_Z 4
_cell_length_a 21.0203(7)
_cell_length_b 19.2974(7)
_cell_length_c 14.3301(5)
_cell_measurement_reflns_used 4931
_cell_measurement_temperature 173(2)
_cell_measurement_theta_max 27.46
_cell_measurement_theta_min 2.83
_cell_volume 4384.1(3)
_computing_cell_refinement 'Bruker SAINT'
_computing_data_collection 'Bruker APEX2'
_computing_data_reduction 'Bruker SAINT'
_computing_molecular_graphics 'Bruker SHELXTL'
_computing_publication_material 'Bruker SHELXTL'
_computing_structure_refinement 'SHELXL-97 (Sheldrick, 2008)'
_computing_structure_solution 'SHELXS-97 (Sheldrick, 2008)'
_diffrn_ambient_temperature 173(2)
_diffrn_measured_fraction_theta_full 0.994
_diffrn_measured_fraction_theta_max 0.994
_diffrn_measurement_device_type 'Bruker APEX-II CCD'
_diffrn_measurement_method '\f and \w scans'
_diffrn_radiation_monochromator graphite
_diffrn_radiation_source 'fine-focus sealed tube'
_diffrn_radiation_type MoK\a
_diffrn_radiation_wavelength 0.71073
_diffrn_reflns_av_R_equivalents 0.0293
_diffrn_reflns_av_sigmaI/netI 0.0367
_diffrn_reflns_limit_h_max 27
_diffrn_reflns_limit_h_min -20
_diffrn_reflns_limit_k_max 25
_diffrn_reflns_limit_k_min -23
_diffrn_reflns_limit_l_max 18
_diffrn_reflns_limit_l_min -18
_diffrn_reflns_number 14782
_diffrn_reflns_theta_full 27.52
_diffrn_reflns_theta_max 27.52
_diffrn_reflns_theta_min 1.66
_exptl_absorpt_coefficient_mu 1.476
_exptl_absorpt_correction_T_max 0.9167
_exptl_absorpt_correction_T_min 0.7568
_exptl_absorpt_correction_type multi-scan
_exptl_absorpt_process_details sadabs
_exptl_crystal_colour dark-red
_exptl_crystal_density_diffrn 1.649
_exptl_crystal_density_meas ?
_exptl_crystal_density_method 'not measured'
_exptl_crystal_description rod
_exptl_crystal_F_000 2192
_exptl_crystal_size_max 0.20
_exptl_crystal_size_mid 0.07
_exptl_crystal_size_min 0.06
_refine_diff_density_max 1.072
_refine_diff_density_min -0.516
_refine_diff_density_rms 0.112
_refine_ls_extinction_method none
_refine_ls_goodness_of_fit_ref 1.125
_refine_ls_hydrogen_treatment constr
_refine_ls_matrix_type full
_refine_ls_number_parameters 301
_refine_ls_number_reflns 5021
_refine_ls_number_restraints 5
_refine_ls_restrained_S_all 1.125
_refine_ls_R_factor_all 0.0491
_refine_ls_R_factor_gt 0.0371
_refine_ls_shift/su_max 0.001
_refine_ls_shift/su_mean 0.000
_refine_ls_structure_factor_coef Fsqd
_refine_ls_weighting_details 'calc w=1/[\s^2^(Fo^2^)+(0.0644P)^2^+4.0024P] where P=(Fo^2^+2Fc^2^)/3'
_refine_ls_weighting_scheme calc
_refine_ls_wR_factor_gt 0.0992
_refine_ls_wR_factor_ref 0.1231
_reflns_number_gt 4160
_reflns_number_total 5021
_reflns_threshold_expression >2sigma(I)
_cod_data_source_file ic1019235_si_001_07.cif
_cod_data_source_block compound8
_cod_depositor_comments
;
The following automatic conversions were performed:

'_symmetry_cell_setting' value 'Monoclinic' changed to 'monoclinic'
according to the built-in table from CIF Core dictionary named
'cif_core.dic' version 2.4.1 from 2010-06-29.

Automatic conversion script
Id: cif_fix_values 1646 2011-03-28 12:23:43Z adriana 

The following automatic conversions were performed:

'_exptl_crystal_density_meas' value 'not measured' was changed to '?'
- the value is perceived as not measured.

Automatic conversion script
Id: cif_fix_values 3008 2015-01-20 13:52:24Z robertas 
;
_cod_original_sg_symbol_Hall '-C 2yc '
_cod_original_sg_symbol_H-M 'C 1 2/c 1 '
_cod_database_code 4317244

loop_
_symmetry_equiv_pos_as_xyz
'x, y, z'
'-x, y, -z+1/2'
'x+1/2, y+1/2, z'
'-x+1/2, y+1/2, -z+1/2'
'-x, -y, -z'
'x, -y, z-1/2'
'-x+1/2, -y+1/2, -z'
'x+1/2, -y+1/2, z-1/2'

loop_
_atom_site_label
_atom_site_type_symbol
_atom_site_fract_x
_atom_site_fract_y
_atom_site_fract_z
_atom_site_U_iso_or_equiv
_atom_site_adp_type
_atom_site_occupancy
_atom_site_symmetry_multiplicity
_atom_site_calc_flag
_atom_site_refinement_flags
_atom_site_disorder_assembly
_atom_site_disorder_group
C1 C 0.1627(2) 0.55811(18) 0.3340(3) 0.0361(8) Uani 1 1 d . . .
H1 H 0.1384 0.5420 0.3655 0.043 Uiso 1 1 calc R . .
C2 C 0.1915(3) 0.51542(19) 0.2892(4) 0.0444(9) Uani 1 1 d . . .
H2 H 0.1896 0.4673 0.2857 0.053 Uiso 1 1 calc R . .
C3 C 0.2228(2) 0.55840(18) 0.2515(3) 0.0359(8) Uani 1 1 d . . .
H3 H 0.2467 0.5449 0.2181 0.043 Uiso 1 1 calc R . .
C4 C 0.21200(19) 0.62742(17) 0.2731(3) 0.0251(6) Uani 1 1 d . . .
C5 C 0.23543(17) 0.68865(16) 0.2499(3) 0.0221(6) Uani 1 1 d . . .
C6 C 0.23123(18) 0.75528(17) 0.2844(3) 0.0234(6) Uani 1 1 d . . .
C7 C 0.2554(2) 0.81888(18) 0.2659(3) 0.0290(7) Uani 1 1 d . . .
H7 H 0.2787 0.8247 0.2293 0.035 Uiso 1 1 calc R . .
C8 C 0.2379(2) 0.87028(19) 0.3124(3) 0.0360(8) Uani 1 1 d . . .
H8 H 0.2475 0.9175 0.3139 0.043 Uiso 1 1 calc R . .
C9 C 0.2027(2) 0.83812(18) 0.3571(3) 0.0306(7) Uani 1 1 d . . .
H9 H 0.1847 0.8615 0.3928 0.037 Uiso 1 1 calc R . .
C10 C 0.26474(18) 0.68221(16) 0.1797(3) 0.0217(6) Uani 1 1 d . . .
C11 C 0.34325(18) 0.70598(16) 0.2273(3) 0.0246(6) Uani 1 1 d . . .
H11 H 0.3787 0.7250 0.3064 0.030 Uiso 1 1 calc R . .
C12 C 0.21252(18) 0.65260(16) 0.0620(3) 0.0248(6) Uani 1 1 d . . .
H12 H 0.1600 0.6349 0.0275 0.030 Uiso 1 1 calc R . .
C13 C 0.24051(19) 0.65009(16) -0.0024(3) 0.0253(6) Uani 1 1 d . . .
H13 H 0.2065 0.6312 -0.0815 0.030 Uiso 1 1 calc R . .
C14 C 0.31915(19) 0.67575(16) 0.0516(3) 0.0258(6) Uani 1 1 d . . .
H14 H 0.3371 0.6741 0.0071 0.031 Uiso 1 1 calc R . .
C15 C 0.0227(2) 0.59467(18) 0.4758(3) 0.0350(8) Uani 1 1 d . . .
H15A H 0.0349 0.5521 0.4556 0.053 Uiso 1 1 calc R . .
H15B H -0.0365 0.5968 0.4329 0.053 Uiso 1 1 calc R . .
H15C H 0.0545 0.5966 0.5634 0.053 Uiso 1 1 calc R . .
C16 C 0.04612(19) 0.65441(18) 0.4377(3) 0.0284(7) Uani 1 1 d . . .
C17 C 0.02246(19) 0.72297(18) 0.4415(3) 0.0269(7) Uani 1 1 d . . .
C18 C 0.0474(2) 0.78278(18) 0.4158(3) 0.0278(7) Uani 1 1 d . . .
C19 C 0.0207(3) 0.85330(19) 0.4228(4) 0.0410(9) Uani 1 1 d . . .
H19A H 0.0640 0.8727 0.5035 0.062 Uiso 1 1 calc R . .
H19B H -0.0307 0.8495 0.4083 0.062 Uiso 1 1 calc R . .
H19C H 0.0118 0.8829 0.3613 0.062 Uiso 1 1 calc R . .
C20 C -0.02142(19) 0.73281(17) 0.4853(3) 0.0269(7) Uani 1 1 d . . .
N1 N 0.17497(17) 0.62534(14) 0.3256(3) 0.0274(6) Uani 1 1 d . . .
N2 N 0.19860(16) 0.76906(13) 0.3415(2) 0.0250(6) Uani 1 1 d . . .
N3 N 0.37091(15) 0.70311(13) 0.1658(2) 0.0235(5) Uani 1 1 d . . .
N4 N -0.05390(18) 0.74309(16) 0.5241(3) 0.0349(7) Uani 1 1 d . . .
O1 O 0.08640(15) 0.64133(12) 0.4027(2) 0.0313(5) Uani 1 1 d . . .
O2 O 0.09196(15) 0.78151(12) 0.3860(2) 0.0335(5) Uani 1 1 d . . .
Cu1 Cu 0.14012(2) 0.70396(2) 0.36674(4) 0.02508(13) Uani 1 1 d . . .
Ag1 Ag 0.5000 0.735494(19) 0.2500 0.03035(13) Uani 1 2 d S . .
B1 B 0.5000 0.9122(3) 0.2500 0.0359(12) Uani 1 2 d S . .
F1 F 0.44751(15) 0.87048(13) 0.2525(2) 0.0572(7) Uani 1 1 d . . .
F2 F 0.54887(16) 0.95252(12) 0.3559(2) 0.0551(6) Uani 1 1 d . . .
C22 C 0.438(3) 0.5245(11) 0.129(3) 0.278(14) Uani 1 1 d D . .
H22 H 0.3937 0.5193 0.0441 0.334 Uiso 1 1 calc R . .
C23 C 0.4195(18) 0.5285(9) 0.203(6) 0.32(2) Uani 1 1 d D . .
H23 H 0.3635 0.5317 0.1674 0.389 Uiso 1 1 calc R . .
C21 C 0.520(5) 0.5279(9) 0.173(6) 0.343(19) Uani 1 1 d D . .
H21 H 0.5313 0.5296 0.1208 0.411 Uiso 1 1 calc R . .

loop_
_atom_site_aniso_label
_atom_site_aniso_U_11
_atom_site_aniso_U_22
_atom_site_aniso_U_33
_atom_site_aniso_U_23
_atom_site_aniso_U_13
_atom_site_aniso_U_12
C1 0.057(2) 0.0257(17) 0.052(2) 0.0060(16) 0.0469(19) 0.0015(16)
C2 0.074(3) 0.0257(18) 0.067(3) 0.0063(18) 0.060(2) 0.0068(18)
C3 0.055(2) 0.0279(17) 0.053(2) 0.0049(16) 0.0474(19) 0.0072(16)
C4 0.0283(14) 0.0288(16) 0.0280(15) 0.0011(13) 0.0227(13) 0.0027(12)
C5 0.0200(12) 0.0293(15) 0.0224(14) 0.0004(12) 0.0162(12) 0.0012(12)
C6 0.0223(13) 0.0307(16) 0.0232(14) -0.0021(12) 0.0176(12) -0.0026(12)
C7 0.0318(15) 0.0346(17) 0.0308(16) -0.0039(14) 0.0250(14) -0.0077(14)
C8 0.0460(19) 0.0306(18) 0.046(2) -0.0078(16) 0.0362(18) -0.0103(15)
C9 0.0379(17) 0.0319(18) 0.0358(17) -0.0086(15) 0.0302(15) -0.0073(14)
C10 0.0255(13) 0.0234(15) 0.0245(14) 0.0009(12) 0.0200(12) -0.0001(12)
C11 0.0230(13) 0.0303(17) 0.0240(15) -0.0013(13) 0.0170(12) -0.0009(12)
C12 0.0232(13) 0.0247(15) 0.0305(15) -0.0018(13) 0.0194(13) -0.0028(12)
C13 0.0323(15) 0.0251(15) 0.0253(15) -0.0038(13) 0.0219(13) -0.0013(13)
C14 0.0286(14) 0.0313(17) 0.0271(15) 0.0002(13) 0.0224(13) 0.0000(13)
C15 0.0423(18) 0.0355(19) 0.0451(19) -0.0008(16) 0.0364(17) -0.0019(15)
C16 0.0286(15) 0.0368(18) 0.0273(15) -0.0023(14) 0.0216(13) -0.0030(14)
C17 0.0261(14) 0.0351(17) 0.0260(15) -0.0026(14) 0.0199(13) -0.0021(13)
C18 0.0302(15) 0.0330(17) 0.0303(16) -0.0006(14) 0.0242(14) 0.0015(13)
C19 0.054(2) 0.0314(18) 0.063(2) 0.0017(18) 0.049(2) 0.0035(16)
C20 0.0221(14) 0.0326(17) 0.0262(15) -0.0046(13) 0.0159(13) -0.0036(12)
N1 0.0346(13) 0.0277(14) 0.0359(14) 0.0038(12) 0.0300(13) 0.0026(11)
N2 0.0286(13) 0.0254(14) 0.0295(13) -0.0017(11) 0.0228(12) -0.0028(11)
N3 0.0245(12) 0.0286(14) 0.0262(13) 0.0001(11) 0.0205(11) -0.0007(10)
N4 0.0308(14) 0.0455(17) 0.0387(16) -0.0061(14) 0.0273(14) -0.0040(13)
O1 0.0435(13) 0.0270(12) 0.0457(14) -0.0006(10) 0.0389(12) -0.0003(10)
O2 0.0439(13) 0.0281(12) 0.0518(15) 0.0022(11) 0.0415(13) 0.0025(10)
Cu1 0.0307(2) 0.0265(2) 0.0323(2) 0.00067(16) 0.02687(19) 0.00035(15)
Ag1 0.02329(18) 0.0404(2) 0.0363(2) 0.000 0.02343(16) 0.000
B1 0.035(3) 0.029(3) 0.037(3) 0.000 0.020(2) 0.000
F1 0.0507(13) 0.0561(15) 0.0512(14) 0.0020(12) 0.0276(12) -0.0173(12)
F2 0.0620(15) 0.0462(14) 0.0531(14) -0.0180(11) 0.0362(13) -0.0180(11)
C22 0.31(3) 0.062(8) 0.39(3) -0.006(13) 0.20(3) 0.070(14)
C23 0.31(3) 0.080(9) 0.48(5) 0.08(2) 0.21(4) 0.119(13)
C21 0.52(5) 0.061(8) 0.59(7) -0.11(2) 0.42(5) -0.09(2)

loop_
_atom_type_symbol
_atom_type_description
_atom_type_scat_dispersion_real
_atom_type_scat_dispersion_imag
_atom_type_scat_source
C C 0.0030 0.0020 'International Tables Vol C Tables 4.2.6.8 and 6.1.1.4'
H H 0.0000 0.0000 'International Tables Vol C Tables 4.2.6.8 and 6.1.1.4'
B B 0.0010 0.0010 'International Tables Vol C Tables 4.2.6.8 and 6.1.1.4'
N N 0.0060 0.0030 'International Tables Vol C Tables 4.2.6.8 and 6.1.1.4'
O O 0.0110 0.0060 'International Tables Vol C Tables 4.2.6.8 and 6.1.1.4'
F F 0.0170 0.0100 'International Tables Vol C Tables 4.2.6.8 and 6.1.1.4'
Cu Cu 0.3200 1.2650 'International Tables Vol C Tables 4.2.6.8 and 6.1.1.4'
Ag Ag -0.8970 1.1020 'International Tables Vol C Tables 4.2.6.8 and 6.1.1.4'

loop_
_geom_angle_atom_site_label_1
_geom_angle_atom_site_label_2
_geom_angle_atom_site_label_3
_geom_angle
_geom_angle_site_symmetry_1
_geom_angle_site_symmetry_3
_geom_angle_publ_flag
N1 C1 C2 111.1(3) . . ?
N1 C1 H1 124.4 . . ?
C2 C1 H1 124.4 . . ?
C3 C2 C1 106.7(3) . . ?
C3 C2 H2 126.6 . . ?
C1 C2 H2 126.6 . . ?
C2 C3 C4 107.1(3) . . ?
C2 C3 H3 126.4 . . ?
C4 C3 H3 126.4 . . ?
N1 C4 C5 124.1(3) . . ?
N1 C4 C3 108.5(3) . . ?
C5 C4 C3 127.4(3) . . ?
C6 C5 C4 125.2(3) . . ?
C6 C5 C10 117.7(3) . . ?
C4 C5 C10 117.1(3) . . ?
N2 C6 C5 123.4(3) . . ?
N2 C6 C7 108.6(3) . . ?
C5 C6 C7 127.9(3) . . ?
C8 C7 C6 107.0(3) . . ?
C8 C7 H7 126.5 . . ?
C6 C7 H7 126.5 . . ?
C7 C8 C9 106.9(3) . . ?
C7 C8 H8 126.5 . . ?
C9 C8 H8 126.5 . . ?
N2 C9 C8 111.1(3) . . ?
N2 C9 H9 124.5 . . ?
C8 C9 H9 124.5 . . ?
C11 C10 C12 117.9(3) . . ?
C11 C10 C5 121.8(3) . . ?
C12 C10 C5 120.3(3) . . ?
N3 C11 C10 123.6(3) . . ?
N3 C11 H11 118.2 . . ?
C10 C11 H11 118.2 . . ?
C13 C12 C10 118.7(3) . . ?
C13 C12 H12 120.7 . . ?
C10 C12 H12 120.7 . . ?
C14 C13 C12 119.5(3) . . ?
C14 C13 H13 120.3 . . ?
C12 C13 H13 120.2 . . ?
N3 C14 C13 122.6(3) . . ?
N3 C14 H14 118.7 . . ?
C13 C14 H14 118.7 . . ?
C16 C15 H15A 109.5 . . ?
C16 C15 H15B 109.5 . . ?
H15A C15 H15B 109.5 . . ?
C16 C15 H15C 109.5 . . ?
H15A C15 H15C 109.5 . . ?
H15B C15 H15C 109.5 . . ?
O1 C16 C17 122.9(3) . . ?
O1 C16 C15 117.4(3) . . ?
C17 C16 C15 119.7(3) . . ?
C18 C17 C16 123.3(3) . . ?
C18 C17 C20 117.6(3) . . ?
C16 C17 C20 118.8(3) . . ?
O2 C18 C17 124.0(3) . . ?
O2 C18 C19 115.7(3) . . ?
C17 C18 C19 120.3(3) . . ?
C18 C19 H19A 109.5 . . ?
C18 C19 H19B 109.5 . . ?
H19A C19 H19B 109.5 . . ?
C18 C19 H19C 109.5 . . ?
H19A C19 H19C 109.5 . . ?
H19B C19 H19C 109.5 . . ?
N4 C20 C17 176.7(4) . . ?
C1 N1 C4 106.5(3) . . ?
C1 N1 Cu1 126.6(2) . . ?
C4 N1 Cu1 126.8(2) . . ?
C9 N2 C6 106.4(3) . . ?
C9 N2 Cu1 126.0(2) . . ?
C6 N2 Cu1 126.7(2) . . ?
C11 N3 C14 117.7(3) . . ?
C11 N3 Ag1 122.4(2) . . ?
C14 N3 Ag1 119.8(2) . . ?
C16 O1 Cu1 129.9(2) . . ?
C18 O2 Cu1 129.9(2) . . ?
O2 Cu1 N1 172.63(11) . . ?
O2 Cu1 O1 89.62(10) . . ?
N1 Cu1 O1 89.75(10) . . ?
O2 Cu1 N2 88.88(10) . . ?
N1 Cu1 N2 92.16(11) . . ?
O1 Cu1 N2 176.29(10) . . ?
N3 Ag1 N3 147.23(13) . 2_655 ?
F2 B1 F2 111.6(4) . 2_655 ?
F2 B1 F1 109.17(15) . . ?
F2 B1 F1 108.95(15) 2_655 . ?
F2 B1 F1 108.95(15) . 2_655 ?
F2 B1 F1 109.17(15) 2_655 2_655 ?
F1 B1 F1 108.9(4) . 2_655 ?
C23 C22 C21 123(3) . . ?
C23 C22 H22 118.5 . . ?
C21 C22 H22 118.5 . . ?
C21 C23 C22 122(3) 2_655 . ?
C21 C23 H23 119.2 2_655 . ?
C22 C23 H23 119.2 . . ?
C23 C21 C22 115(3) 2_655 . ?
C23 C21 H21 122.5 2_655 . ?
C22 C21 H21 122.5 . . ?

loop_
_geom_bond_atom_site_label_1
_geom_bond_atom_site_label_2
_geom_bond_distance
_geom_bond_site_symmetry_2
_geom_bond_publ_flag
C1 N1 1.343(4) . ?
C1 C2 1.402(5) . ?
C1 H1 0.9300 . ?
C2 C3 1.371(5) . ?
C2 H2 0.9300 . ?
C3 C4 1.419(4) . ?
C3 H3 0.9300 . ?
C4 N1 1.393(4) . ?
C4 C5 1.402(4) . ?
C5 C6 1.401(4) . ?
C5 C10 1.489(4) . ?
C6 N2 1.396(4) . ?
C6 C7 1.418(4) . ?
C7 C8 1.372(5) . ?
C7 H7 0.9300 . ?
C8 C9 1.401(5) . ?
C8 H8 0.9300 . ?
C9 N2 1.344(4) . ?
C9 H9 0.9300 . ?
C10 C11 1.386(4) . ?
C10 C12 1.395(4) . ?
C11 N3 1.339(4) . ?
C11 H11 0.9300 . ?
C12 C13 1.383(4) . ?
C12 H12 0.9300 . ?
C13 C14 1.377(4) . ?
C13 H13 0.9300 . ?
C14 N3 1.343(4) . ?
C14 H14 0.9300 . ?
C15 C16 1.491(5) . ?
C15 H15A 0.9600 . ?
C15 H15B 0.9600 . ?
C15 H15C 0.9600 . ?
C16 O1 1.261(4) . ?
C16 C17 1.427(5) . ?
C17 C18 1.413(5) . ?
C17 C20 1.428(4) . ?
C18 O2 1.260(4) . ?
C18 C19 1.500(5) . ?
C19 H19A 0.9600 . ?
C19 H19B 0.9600 . ?
C19 H19C 0.9600 . ?
C20 N4 1.146(4) . ?
N1 Cu1 1.937(3) . ?
N2 Cu1 1.950(3) . ?
N3 Ag1 2.216(2) . ?
O1 Cu1 1.941(2) . ?
O2 Cu1 1.925(2) . ?
Ag1 N3 2.216(2) 2_655 ?
B1 F2 1.385(4) . ?
B1 F2 1.385(4) 2_655 ?
B1 F1 1.385(4) . ?
B1 F1 1.385(4) 2_655 ?
C22 C23 1.35(3) . ?
C22 C21 1.39(3) . ?
C22 H22 0.9300 . ?
C23 C21 1.35(3) 2_655 ?
C23 H23 0.9300 . ?
C21 C23 1.35(3) 2_655 ?
C21 H21 0.9300 . ?
